data_4321182
loop_
_publ_author_name
'V. Chandrasekhar'
'S. Kingsley'
'A. Vij'
'K. C. Lam'
'A. L. Rheingold'

_publ_contact_author
; 
     Chandrasekhar. V.
     Department of Chemistry
     IIT, Kanpur 208 016
     India
;
_publ_contact_author_email vc@iitk.ac.in
_publ_contact_author_fax '+91 512 597 436'
_publ_contact_author_phone '+91 512 597 435'
_publ_section_title
;
 Formation of a Tetranuclear Copper (II) Cluster Assembled by
 Metal-Assisted Hydrolysis and Desulfurization of
 Bis(3,5-dimethylpyrazolyl)methylphosphine Sulfide, MeP(S)(3,5-Me2Pz)2#
;
_journal_name_full 'Inorganic Chemistry'
_journal_page_first 3238
_journal_page_last 3242
_journal_paper_doi 10.1021/ic991255k
_journal_volume 39
_journal_year 2000
_chemical_formula_sum 'C11 H17 N4 P S'
_chemical_formula_weight 268.33
_chemical_melting_point 70
_chemical_name_systematic
;

 ?

;
_space_group_IT_number 15
_symmetry_cell_setting monoclinic
_symmetry_space_group_name_Hall '-C 2yc'
_symmetry_space_group_name_H-M 'C 1 2/c 1'
_atom_sites_solution_hydrogens geom
_atom_sites_solution_primary direct
_atom_sites_solution_secondary difmap
_audit_creation_method SHELXL
_cell_angle_alpha 90
_cell_angle_beta 93.349(1)
_cell_angle_gamma 90
_cell_formula_units_Z 8
_cell_length_a 15.2552(1)
_cell_length_b 8.7364(2)
_cell_length_c 21.4490(3)
_cell_measurement_temperature 213(2)
_cell_measurement_theta_max 25
_cell_measurement_theta_min 2
_cell_volume 2853.74(8)
_computing_cell_refinement 'SMART (SIEMENS, V4.033, 1994)'
_computing_data_collection 'ASTRO (SIEMENS, V4.033, 1994)'
_computing_data_reduction 'SAINT (SIEMENS, V4.035, 1994)'
_computing_molecular_graphics 'SHELXTL (SIEMENS, 1994, Ver 5.04)'
_computing_publication_material 'CIFTAB (Sheldrick, 1993)'
_computing_structure_refinement 'SHELXL-93 (Sheldrick, 1993)'
_computing_structure_solution 'SHELXS-86 (Sheldrick, 1990)'
_diffrn_ambient_temperature 213(2)
_diffrn_measured_fraction_theta_full 1.000
_diffrn_measured_fraction_theta_max 1.000
_diffrn_measurement_device_type 'Siemens CCD'
_diffrn_measurement_method '\w oscillation, 0.3 deg'
_diffrn_radiation_monochromator graphite
_diffrn_radiation_source 'fine-focus sealed tube'
_diffrn_radiation_type MoK\a
_diffrn_radiation_wavelength 0.71073
_diffrn_reflns_av_R_equivalents 0.0284
_diffrn_reflns_av_sigmaI/netI 0.0288
_diffrn_reflns_limit_h_max 18
_diffrn_reflns_limit_h_min -18
_diffrn_reflns_limit_k_max 10
_diffrn_reflns_limit_k_min -9
_diffrn_reflns_limit_l_max 14
_diffrn_reflns_limit_l_min -26
_diffrn_reflns_number 7879
_diffrn_reflns_theta_full 26.36
_diffrn_reflns_theta_max 26.36
_diffrn_reflns_theta_min 1.90
_diffrn_standards_decay_% <1
_diffrn_standards_interval_count 'beginning & end'
_diffrn_standards_number '50 frames'
_exptl_absorpt_coefficient_mu 0.324
_exptl_absorpt_correction_T_max 0.9477
_exptl_absorpt_correction_T_min 0.8708
_exptl_absorpt_correction_type empirical
_exptl_absorpt_process_details SADABS
_exptl_crystal_colour white
_exptl_crystal_density_diffrn 1.235
_exptl_crystal_density_method 'not measured'
_exptl_crystal_description block
_exptl_crystal_F_000 1112
_exptl_crystal_size_max 0.45
_exptl_crystal_size_mid 0.20
_exptl_crystal_size_min 0.15
_refine_diff_density_max 0.246
_refine_diff_density_min -0.246
_refine_diff_density_rms 0.065
_refine_ls_extinction_coef 0.0010
_refine_ls_extinction_method none
_refine_ls_goodness_of_fit_ref 1.105
_refine_ls_hydrogen_treatment riding
_refine_ls_matrix_type full
_refine_ls_number_parameters 223
_refine_ls_number_reflns 2876
_refine_ls_number_restraints 0
_refine_ls_restrained_S_all 1.105
_refine_ls_R_factor_all 0.0442
_refine_ls_R_factor_gt 0.0379
_refine_ls_shift/su_max 0.000
_refine_ls_shift/su_mean 0.000
_refine_ls_structure_factor_coef Fsqd
_refine_ls_weighting_details 'calc w=1/[\s^2^(Fo^2^)+(0.0244P)^2^+2.5754P] where P=(Fo^2^+2Fc^2^)/3'
_refine_ls_weighting_scheme calc
_refine_ls_wR_factor_gt 0.0884
_refine_ls_wR_factor_ref 0.0919
_reflns_number_gt 2440
_reflns_number_total 2876
_reflns_threshold_expression >2sigma(I)
_cod_data_source_file ic991255k_2.cif
_cod_data_source_block for-1
_cod_depositor_comments
;
The following automatic conversions were performed:

'_symmetry_cell_setting' value 'Monoclinic' changed to 'monoclinic'
according to the built-in table from CIF Core dictionary named
'cif_core.dic' version 2.4.1 from
2010-06-29.

'_exptl_absorpt_correction_type' value 'Empirical'
changed to 'empirical' according to the built-in table from CIF Core
dictionary named 'cif_core.dic' version 2.4.1 from 2010-06-29.

Automatic conversion script
Id: cif_fix_values 1646 2011-03-28 12:23:43Z adriana 
;
_cod_database_code 4321182

loop_
_symmetry_equiv_pos_as_xyz
'x, y, z'
'-x, y, -z+1/2'
'x+1/2, y+1/2, z'
'-x+1/2, y+1/2, -z+1/2'
'-x, -y, -z'
'x, -y, z-1/2'
'-x+1/2, -y+1/2, -z'
'x+1/2, -y+1/2, z-1/2'

loop_
_atom_site_aniso_label
_atom_site_aniso_U_11
_atom_site_aniso_U_22
_atom_site_aniso_U_33
_atom_site_aniso_U_23
_atom_site_aniso_U_13
_atom_site_aniso_U_12
C15 0.050(2) 0.059(2) 0.0449(18) -0.0029(16) -0.0094(15) 0.0044(18)
S1 0.035(1) 0.075(1) 0.044(1) -0.013(1) -0.002(1) -0.010(1)
P1 0.029(1) 0.035(1) 0.027(1) -0.0040(1) 0.0090(1) 0.0040(1)
N1 0.034(1) 0.031(1) 0.034(1) -0.0020(1) 0.0030(1) 0.0050(1)
N2 0.030(1) 0.047(1) 0.037(1) 0.0010(1) 0.0020(1) 0.0050(1)
N3 0.034(1) 0.034(1) 0.029(1) -0.0050(1) 0.0010(1) 0.0060(1)
N4 0.039(1) 0.034(1) 0.041(1) -0.0090(1) -0.0050(1) 0.0080(1)
C1 0.109(2) 0.034(1) 0.072(2) -0.0060(1) 0.0060(2) -0.0070(1)
C2 0.068(1) 0.032(1) 0.034(1) -0.0020(1) 0.0040(1) 0.012(1)
C3 0.078(2) 0.054(1) 0.040(1) 0.0030(1) 0.0070(1) 0.039(1)
C4 0.042(1) 0.074(2) 0.025(1) 0.0030(1) 0.0030(1) 0.025(1)
C5 0.036(1) 0.145(4) 0.046(1) 0.008(2) 0.0060(1) 0.031(2)
C6 0.084(2) 0.054(1) 0.037(1) 0.0070(1) 0.0040(1) -0.007(1)
C7 0.043(1) 0.050(1) 0.030(1) -0.002(1) 0.003(1) 0.0009(1)
C8 0.054(1) 0.067(2) 0.030(1) -0.010(1) 0.004(1) 0.0030(1)
C9 0.039(1) 0.049(1) 0.041(1) -0.016(1) -0.006(1) 0.009(1)
C10 0.072(2) 0.059(2) 0.070(2) -0.038(2) -0.011(2) 0.013(1)
C11 0.049(1) 0.040(1) 0.034(1) 0.002(1) 0.002(1) 0.013(1)

loop_
_atom_site_label
_atom_site_type_symbol
_atom_site_fract_x
_atom_site_fract_y
_atom_site_fract_z
_atom_site_U_iso_or_equiv
_atom_site_thermal_displace_type
_atom_site_occupancy
_atom_site_calc_flag
_atom_site_refinement_flags
_atom_site_disorder_group
S1 S 0.2533(1) 0.1153(1) 0.3250(1) 0.052(1) Uani 1 d . .
P1 P 0.3643(1) 0.2167(1) 0.3415(1) 0.030(1) Uani 1 d . .
N1 N 0.4531(1) 0.0992(2) 0.3393(1) 0.033(1) Uani 1 d . .
N2 N 0.5329(1) 0.1764(2) 0.3476(1) 0.038(1) Uani 1 d . .
N3 N 0.3776(1) 0.2942(2) 0.4144(1) 0.032(1) Uani 1 d . .
N4 N 0.3821(1) 0.4525(2) 0.4201(1) 0.038(1) Uani 1 d . .
C1 C 0.3951(3) -0.1741(3) 0.3244(2) 0.072(1) Uani 1 d . .
H1A H 0.3619(20) -0.1610(34) 0.2825(15) 0.089(10) Uiso 1 d . .
H1B H 0.3555(20) -0.1747(36) 0.3603(15) 0.090(10) Uiso 1 d . .
H1C H 0.4206(24) -0.2675(46) 0.3252(16) 0.115(13) Uiso 1 d . .
C2 C 0.4659(2) -0.0570(2) 0.3338(1) 0.044(1) Uani 1 d . .
C3 C 0.5546(2) -0.0764(3) 0.3384(1) 0.057(1) Uani 1 d . .
H3 H 0.5850(19) -0.1716(34) 0.3373(13) 0.085(9) Uiso 1 d . .
C4 C 0.5932(1) 0.0686(3) 0.3467(1) 0.047(1) Uani 1 d . .
C5 C 0.6882(2) 0.1120(6) 0.3535(1) 0.076(1) Uani 1 d . .
H5A H 0.7205(23) 0.0481(40) 0.3786(17) 0.105(12) Uiso 1 d . .
H5B H 0.7146(21) 0.1008(36) 0.3157(16) 0.099(10) Uiso 1 d . .
H5C H 0.6949(29) 0.2013(49) 0.3665(20) 0.137(20) Uiso 1 d . .
C6 C 0.3689(2) 0.0550(3) 0.4798(1) 0.058(1) Uani 1 d . .
H6A H 0.4208(20) 0.0046(34) 0.4626(14) 0.086(9) Uiso 1 d . .
H6B H 0.3191(20) 0.0146(33) 0.4580(14) 0.080(9) Uiso 1 d . .
H6C H 0.3704(20) 0.0325(34) 0.5221(15) 0.090(9) Uiso 1 d . .
C7 C 0.3729(1) 0.2250(2) 0.4719(1) 0.041(1) Uani 1 d . .
C8 C 0.3753(2) 0.3410(3) 0.5144(1) 0.050(1) Uani 1 d . .
H8 H 0.3742(17) 0.3309(29) 0.5579(12) 0.069(7) Uiso 1 d . .
C9 C 0.3808(1) 0.4780(2) 0.4809(1) 0.043(1) Uani 1 d . .
C10 C 0.3846(2) 0.6383(3) 0.5056(2) 0.068(1) Uani 1 d . .
H10A H 0.4231(21) 0.6495(36) 0.5415(16) 0.096(10) Uiso 1 d . .
H10B H 0.3323(26) 0.6757(43) 0.5119(17) 0.118(13) Uiso 1 d . .
H10C H 0.4074(30) 0.7138(54) 0.4775(22) 0.156(19) Uiso 1 d . .
C11 C 0.3891(2) 0.3702(2) 0.2907(1) 0.041(1) Uani 1 d . .
H11A H 0.3923(15) 0.3269(27) 0.2510(11) 0.054(6) Uiso 1 d . .
H11B H 0.3412(16) 0.4401(28) 0.2890(11) 0.059(7) Uiso 1 d . .
H11C H 0.4410(17) 0.4167(27) 0.3051(11) 0.056(7) Uiso 1 d . .

loop_
_atom_type_symbol
_atom_type_description
_atom_type_scat_dispersion_real
_atom_type_scat_dispersion_imag
_atom_type_scat_source
C C 0.0033 0.0016 'International Tables Vol C Tables 4.2.6.8 and 6.1.1.4'
H H 0.0000 0.0000 'International Tables Vol C Tables 4.2.6.8 and 6.1.1.4'
N N 0.0061 0.0033 'International Tables Vol C Tables 4.2.6.8 and 6.1.1.4'
O O 0.0106 0.0060 'International Tables Vol C Tables 4.2.6.8 and 6.1.1.4'
S S 0.1246 0.1234 'International Tables Vol C Tables 4.2.6.8 and 6.1.1.4'
P P 0.1023 0.0942 'International Tables Vol C Tables 4.2.6.8 and 6.1.1.4'

loop_
_geom_angle_atom_site_label_1
_geom_angle_atom_site_label_2
_geom_angle_atom_site_label_3
_geom_angle
_geom_angle_site_symmetry_1
_geom_angle_site_symmetry_3
_geom_angle_publ_flag
N1 P1 N3 102.31(7) . . ?
N1 P1 C11 103.86(9) . . ?
N3 P1 C11 104.11(9) . . ?
N1 P1 S1 114.18(6) . . ?
N3 P1 S1 114.08(6) . . ?
C11 P1 S1 116.66(8) . . ?
C2 N1 N2 111.1(2) . . ?
C2 N1 P1 135.56(14) . . ?
N2 N1 P1 113.25(11) . . ?
C4 N2 N1 105.0(2) . . ?
C7 N3 N4 111.2(2) . . ?
C7 N3 P1 129.52(13) . . ?
N4 N3 P1 118.64(12) . . ?
C9 N4 N3 104.6(2) . . ?
C2 C1 H1A 111(2) . . ?
C2 C1 H1B 111(2) . . ?
H1A C1 H1B 113(3) . . ?
C2 C1 H1C 108(2) . . ?
H1A C1 H1C 108(3) . . ?
H1B C1 H1C 105(3) . . ?
C3 C2 N1 105.2(2) . . ?
C3 C2 C1 129.2(2) . . ?
N1 C2 C1 125.6(2) . . ?
C2 C3 C4 107.7(2) . . ?
C2 C3 H3 126(2) . . ?
C4 C3 H3 126(2) . . ?
N2 C4 C3 111.0(2) . . ?
N2 C4 C5 119.4(3) . . ?
C3 C4 C5 129.6(3) . . ?
C4 C5 H5A 113(2) . . ?
C4 C5 H5B 111(2) . . ?
H5A C5 H5B 102(3) . . ?
C4 C5 H5C 112(3) . . ?
H5A C5 H5C 109(4) . . ?
H5B C5 H5C 110(4) . . ?
C7 C6 H6A 111(2) . . ?
C7 C6 H6B 111(2) . . ?
H6A C6 H6B 107(3) . . ?
C7 C6 H6C 109(2) . . ?
H6A C6 H6C 107(3) . . ?
H6B C6 H6C 112(3) . . ?
C8 C7 N3 105.7(2) . . ?
C8 C7 C6 131.5(2) . . ?
N3 C7 C6 122.8(2) . . ?
C7 C8 C9 107.0(2) . . ?
C7 C8 H8 126(2) . . ?
C9 C8 H8 127(2) . . ?
N4 C9 C8 111.5(2) . . ?
N4 C9 C10 120.3(2) . . ?
C8 C9 C10 128.3(2) . . ?
C9 C10 H10A 113(2) . . ?
C9 C10 H10B 113(3) . . ?
H10A C10 H10B 111(3) . . ?
C9 C10 H10C 115(3) . . ?
H10A C10 H10C 102(3) . . ?
H10B C10 H10C 102(3) . . ?
P1 C11 H11A 106.1(14) . . ?
P1 C11 H11B 108.5(14) . . ?
H11A C11 H11B 108(2) . . ?
P1 C11 H11C 110(2) . . ?
H11A C11 H11C 113(2) . . ?
H11B C11 H11C 112(2) . . ?

loop_
_geom_bond_atom_site_label_1
_geom_bond_atom_site_label_2
_geom_bond_distance
_geom_bond_site_symmetry_2
_geom_bond_publ_flag
S1 P1 1.9259(7) . ?
P1 N1 1.702(2) . ?
P1 N3 1.704(2) . ?
P1 C11 1.782(2) . ?
N1 C2 1.384(2) . ?
N1 N2 1.394(2) . ?
N2 C4 1.317(2) . ?
N3 C7 1.380(2) . ?
N3 N4 1.390(2) . ?
N4 C9 1.323(2) . ?
C1 C2 1.494(4) . ?
C1 H1A 1.01(3) . ?
C1 H1B 1.01(3) . ?
C1 H1C 0.90(4) . ?
C2 C3 1.361(3) . ?
C3 C4 1.405(4) . ?
C3 H3 0.95(3) . ?
C4 C5 1.496(4) . ?
C5 H5A 0.90(4) . ?
C5 H5B 0.93(3) . ?
C5 H5C 0.83(4) . ?
C6 C7 1.497(3) . ?
C6 H6A 0.99(3) . ?
C6 H6B 0.94(3) . ?
C6 H6C 0.93(3) . ?
C7 C8 1.362(3) . ?
C8 C9 1.401(3) . ?
C8 H8 0.94(3) . ?
C9 C10 1.497(3) . ?
C10 H10A 0.95(3) . ?
C10 H10B 0.88(4) . ?
C10 H10C 0.97(5) . ?
C11 H11A 0.94(2) . ?
C11 H11B 0.95(3) . ?
C11 H11C 0.93(3) . ?

loop_
_cod_related_entry_id
_cod_related_entry_database
_cod_related_entry_code
1 ChemSpider 30661110
